data_1532362
loop_
_publ_author_name
'Stitzer, K.E.'
'Smith, M.D.'
'zur Loye, H.C.'

_publ_section_title
;
 Crystal growth, structure determination and magnetic properties of Ba4
 Ir3 O10 and Ba4 (Co0.4 Ir0.6) Ir2 O10
;
_journal_name_full 'Journal of Alloys Compd.'
_journal_page_first 104
_journal_page_last 111
_journal_volume 338
_journal_year 2002
_chemical_formula_sum 'Ba4 Ir3 O10'
_chemical_name_systematic 'Ba4 (Ir3 O10)'
_space_group_IT_number 64
_symmetry_space_group_name_Hall '-C 2ac 2'
_symmetry_space_group_name_H-M 'C m c a'
_cell_angle_alpha 90
_cell_angle_beta 90
_cell_angle_gamma 90
_cell_formula_units_Z 4
_cell_length_a 5.78
_cell_length_b 13.339
_cell_length_c 13.216
_cell_volume 1018.946
_citation_journal_id_ASTM JALCEU
_cod_data_source_file Stitzer_JALCEU_2002_459.cif
_cod_data_source_block Ba4Ir3O10
_cod_database_code 1532362

loop_
_symmetry_equiv_pos_as_xyz
x,y,z
-x+1/2,-y,z+1/2
x,-y,-z
-x+1/2,y,-z+1/2
-x,-y,-z
x-1/2,y,-z-1/2
-x,y,z
x-1/2,-y,z-1/2
x+1/2,y+1/2,z
-x+1,-y+1/2,z+1/2
x+1/2,-y+1/2,-z
-x+1,y+1/2,-z+1/2
-x+1/2,-y+1/2,-z
x,y+1/2,-z-1/2
-x+1/2,y+1/2,z
x,-y+1/2,z-1/2

loop_
_atom_site_label
_atom_site_type_symbol
_atom_site_fract_x
_atom_site_fract_y
_atom_site_fract_z
_atom_site_occupancy
_atom_site_U_iso_or_equiv
Ir1 Ir+4 0 0 0 1 0.0
Ir2 Ir+4 0 0.1254 0.1497 1 0.0
O1 O-2 0 0.9684 0.1495 1 0.0
O3 O-2 0 0.2703 0.1518 1 0.0
O4 O-2 0.25 0.1219 0.25 1 0.0
Ba2 Ba+2 0.5 0.9636 0.1391 1 0.0
O2 O-2 0.2301 0.1102 0.0347 1 0.0
Ba1 Ba+2 0 0.7609 0.1127 1 0.0
